data_4103230
loop_
_publ_author_name
'Michael Nippe'
'Jingfang Wang'
'Eckhard Bill'
'H\%akon Hope'
'Naresh S. Dalal'
'John F. Berry'

_publ_contact_author_address
;Department of Chemistry
University of Wisconsin-Madison
1101 University Ave
Madison, WI  53706
USA
;
_publ_contact_author_email berry@chem.wisc.edu
_publ_contact_author_name 'John F. Berry'
_publ_contact_author_phone 809-608-262-7534
_publ_section_title
;
 Crystals in Which Some Metal Atoms are More Equal Than Others:
 Inequalities From Crystal Packing and Their Spectroscopic/Magnetic
 Consequences
;
_journal_name_full 'Journal of the American Chemical Society'
_journal_page_first 14261
_journal_page_last 14272
_journal_paper_doi 10.1021/ja106510g
_journal_volume 132
_journal_year 2010
_chemical_formula_moiety 'C40 H32 N12 Cr2 Fe Cl2, C H2 Cl2'
_chemical_formula_sum 'C41 H34 Cl4 Cr2 Fe N12'
_chemical_formula_weight 996.45
_chemical_name_systematic
; 
 ? 
;
_space_group_IT_number 7
_symmetry_cell_setting monoclinic
_symmetry_space_group_name_Hall 'P -2yac'
_symmetry_space_group_name_H-M 'P 1 n 1'
_atom_sites_solution_hydrogens geom
_atom_sites_solution_primary direct
_atom_sites_solution_secondary difmap
_audit_creation_method SHELXL-97
_cell_angle_alpha 90.00
_cell_angle_beta 90.000(5)
_cell_angle_gamma 90.00
_cell_formula_units_Z 2
_cell_length_a 11.3147(6)
_cell_length_b 14.0739(8)
_cell_length_c 12.8472(7)
_cell_measurement_reflns_used 9893
_cell_measurement_temperature 12(2)
_cell_measurement_theta_max 32.9423
_cell_measurement_theta_min 2.8001
_cell_volume 2045.81(19)
_computing_cell_refinement 'SAINT Ver. 6.22  (Bruker-AXS, 2003)'
_computing_data_collection 'SMART Ver. 5.622 (Bruker-AXS, 2003)'
_computing_data_reduction 'SAINT Ver. 6.22'
_computing_molecular_graphics 'SHELXTL Ver. 6.14'
_computing_publication_material 'SHELXTL Ver. 6.14'
_computing_structure_refinement 'SHELXL-97 (Sheldrick, 1997)'
_computing_structure_solution 'SHELXS-97 (Sheldrick, 1990)'
_diffrn_ambient_temperature 12(2)
_diffrn_measured_fraction_theta_full 0.951
_diffrn_measured_fraction_theta_max 0.951
_diffrn_measurement_device_type 'Bruker CCD-1000 area detector'
_diffrn_measurement_method '0.30\% \w scans'
_diffrn_radiation_monochromator graphite
_diffrn_radiation_source 'fine-focus sealed tube'
_diffrn_radiation_type MoK\a
_diffrn_radiation_wavelength 0.71073
_diffrn_reflns_av_R_equivalents 0.0190
_diffrn_reflns_av_sigmaI/netI 0.0363
_diffrn_reflns_limit_h_max 17
_diffrn_reflns_limit_h_min -16
_diffrn_reflns_limit_k_max 21
_diffrn_reflns_limit_k_min -21
_diffrn_reflns_limit_l_max 19
_diffrn_reflns_limit_l_min -19
_diffrn_reflns_number 30743
_diffrn_reflns_theta_full 33.12
_diffrn_reflns_theta_max 33.12
_diffrn_reflns_theta_min 2.80
_exptl_absorpt_coefficient_mu 1.182
_exptl_absorpt_correction_T_max 0.6964
_exptl_absorpt_correction_T_min 0.6243
_exptl_absorpt_correction_type multi-scan
_exptl_crystal_colour brown
_exptl_crystal_density_diffrn 1.618
_exptl_crystal_density_method 'not measured'
_exptl_crystal_description block
_exptl_crystal_F_000 1012
_exptl_crystal_size_max 0.44
_exptl_crystal_size_mid 0.42
_exptl_crystal_size_min 0.33
_refine_diff_density_max 0.318
_refine_diff_density_min -0.403
_refine_diff_density_rms 0.053
_refine_ls_abs_structure_details 'Flack H D (1983), Acta Cryst. A39, 876-881'
_refine_ls_abs_structure_Flack 0.018(8)
_refine_ls_extinction_method none
_refine_ls_goodness_of_fit_ref 1.019
_refine_ls_hydrogen_treatment undef
_refine_ls_matrix_type full
_refine_ls_number_parameters 540
_refine_ls_number_reflns 14214
_refine_ls_number_restraints 428
_refine_ls_restrained_S_all 1.008
_refine_ls_R_factor_all 0.0242
_refine_ls_R_factor_gt 0.0238
_refine_ls_shift/su_max 0.001
_refine_ls_shift/su_mean 0.000
_refine_ls_structure_factor_coef Fsqd
_refine_ls_weighting_details 'calc w=1/[\s^2^(Fo^2^)+(0.0300P)^2^+0.0000P] where P=(Fo^2^+2Fc^2^)/3'
_refine_ls_weighting_scheme calc
_refine_ls_wR_factor_gt 0.0576
_refine_ls_wR_factor_ref 0.0579
_reflns_number_gt 14047
_reflns_number_total 14214
_reflns_threshold_expression >2sigma(I)
_cod_data_source_file ja106510g_si_002_1.cif
_cod_data_source_block compound1(12K)
_cod_database_code 4103230

loop_
_symmetry_equiv_pos_as_xyz
'x, y, z'
'x+1/2, -y, z+1/2'

loop_
_atom_site_label
_atom_site_type_symbol
_atom_site_fract_x
_atom_site_fract_y
_atom_site_fract_z
_atom_site_U_iso_or_equiv
_atom_site_adp_type
_atom_site_occupancy
_atom_site_symmetry_multiplicity
_atom_site_calc_flag
_atom_site_refinement_flags
_atom_site_disorder_assembly
_atom_site_disorder_group
Fe1_1 Fe 0.08456(6) 0.16167(6) 0.93820(8) 0.00546(18) Uiso 0.474(4) 1 d P A 1
Cr1_1 Cr 0.08247(7) 0.25964(7) 0.75863(11) 0.00583(18) Uiso 0.474(4) 1 d P A 1
Cr2_1 Cr 0.07608(7) 0.33434(7) 0.62371(9) 0.00563(17) Uiso 0.474(4) 1 d P A 1
Fe1_2 Fe 0.07696(5) 0.34762(6) 0.60020(8) 0.00700(16) Uiso 0.526(4) 1 d P A 2
Cr1_2 Cr 0.08359(7) 0.24767(6) 0.77988(10) 0.00462(16) Uiso 0.526(4) 1 d P A 2
Cr2_2 Cr 0.08494(7) 0.17274(6) 0.91543(9) 0.00652(16) Uiso 0.526(4) 1 d P A 2
Cl1 Cl 0.08578(4) 0.07213(3) 1.09228(4) 0.00928(7) Uani 1 1 d . . .
Cl2 Cl 0.07045(4) 0.43765(3) 0.45090(4) 0.01058(8) Uani 1 1 d . . .
N1_3 N 0.00841(13) 0.28825(10) 0.99659(11) 0.0074(3) Uani 1 1 d D . .
C2_3 C 0.01729(15) 0.30305(11) 1.10000(12) 0.0096(3) Uani 1 1 d D A .
H2_3 H 0.0567 0.2565 1.1408 0.011 Uiso 1 1 calc R . .
C3_3 C -0.02751(16) 0.38174(11) 1.14986(14) 0.0110(3) Uani 1 1 d D . .
H3_3 H -0.0216 0.3885 1.2232 0.013 Uiso 1 1 calc R A .
C4_3 C -0.08191(17) 0.45122(11) 1.08917(12) 0.0109(3) Uani 1 1 d D A .
H4_3 H -0.1129 0.5069 1.1208 0.013 Uiso 1 1 calc R . .
C5_3 C -0.09058(17) 0.43874(11) 0.98312(12) 0.0111(3) Uani 1 1 d D . .
H5_3 H -0.1265 0.4863 0.9413 0.013 Uiso 1 1 calc R A .
C6_3 C -0.04592(14) 0.35506(10) 0.93655(11) 0.0074(3) Uani 1 1 d D A .
N7_3 N -0.04546(13) 0.33623(10) 0.83179(10) 0.0064(3) Uani 1 1 d D . .
C8_3 C -0.12970(13) 0.37176(11) 0.76589(11) 0.0078(3) Uani 1 1 d D A .
C9_3 C -0.24473(13) 0.40041(12) 0.79514(14) 0.0108(3) Uani 1 1 d D . .
H9_3 H -0.2671 0.4003 0.8664 0.013 Uiso 1 1 calc R A .
C10_3 C -0.32406(15) 0.42842(13) 0.72030(12) 0.0121(3) Uani 1 1 d D A .
H10_3 H -0.4008 0.4492 0.7399 0.015 Uiso 1 1 calc R . .
C11_3 C -0.29189(14) 0.42639(13) 0.61534(13) 0.0124(3) Uani 1 1 d D . .
H11_3 H -0.3460 0.4442 0.5622 0.015 Uiso 1 1 calc R A .
C12_3 C -0.17867(13) 0.39755(12) 0.59192(13) 0.0105(3) Uani 1 1 d D A .
H12_3 H -0.1564 0.3948 0.5207 0.013 Uiso 1 1 calc R . .
N13_3 N -0.09756(13) 0.37295(10) 0.66385(10) 0.0081(3) Uani 1 1 d D . .
N1_4 N 0.25732(12) 0.22908(9) 0.94455(11) 0.0070(3) Uani 1 1 d D . .
C2_4 C 0.33707(14) 0.18471(12) 1.00571(13) 0.0094(3) Uani 1 1 d D A .
H2_4 H 0.3122 0.1305 1.0439 0.011 Uiso 1 1 calc R . .
C3_4 C 0.45242(14) 0.21387(12) 1.01558(14) 0.0105(3) Uani 1 1 d D . .
H3_4 H 0.5060 0.1807 1.0594 0.013 Uiso 1 1 calc R A .
C4_4 C 0.48873(14) 0.29346(12) 0.95952(14) 0.0109(3) Uani 1 1 d D A .
H4_4 H 0.5681 0.3151 0.9644 0.013 Uiso 1 1 calc R . .
C5_4 C 0.40898(14) 0.34075(11) 0.89686(13) 0.0094(3) Uani 1 1 d D . .
H5_4 H 0.4329 0.3952 0.8586 0.011 Uiso 1 1 calc R A .
C6_4 C 0.29142(13) 0.30734(10) 0.89012(12) 0.0075(3) Uani 1 1 d D A .
N7_4 N 0.20713(13) 0.34342(9) 0.82439(12) 0.0069(3) Uani 1 1 d D . .
C8_4 C 0.20322(14) 0.43670(9) 0.79413(12) 0.0080(3) Uani 1 1 d D A .
C9_4 C 0.25194(15) 0.51356(10) 0.85062(14) 0.0095(3) Uani 1 1 d D . .
H9_4 H 0.3011 0.5020 0.9092 0.011 Uiso 1 1 calc R A .
C10_4 C 0.22748(16) 0.60528(10) 0.82002(14) 0.0109(3) Uani 1 1 d D A .
H10_4 H 0.2600 0.6572 0.8576 0.013 Uiso 1 1 calc R . .
C11_4 C 0.15511(16) 0.62213(11) 0.73411(14) 0.0118(3) Uani 1 1 d D . .
H11_4 H 0.1348 0.6849 0.7138 0.014 Uiso 1 1 calc R A .
C12_4 C 0.11408(16) 0.54431(10) 0.67970(14) 0.0106(3) Uani 1 1 d D A .
H12_4 H 0.0657 0.5550 0.6204 0.013 Uiso 1 1 calc R . .
N13_4 N 0.13913(13) 0.45360(9) 0.70637(11) 0.0076(3) Uani 1 1 d D . .
N1_5 N 0.16142(13) 0.05758(9) 0.83625(11) 0.0073(3) Uani 1 1 d D . .
C2_5 C 0.15021(15) -0.03375(10) 0.86731(13) 0.0086(3) Uani 1 1 d D A .
H2_5 H 0.1074 -0.0465 0.9294 0.010 Uiso 1 1 calc R . .
C3_5 C 0.19779(15) -0.10932(11) 0.81332(13) 0.0106(3) Uani 1 1 d D . .
H3_5 H 0.1883 -0.1727 0.8375 0.013 Uiso 1 1 calc R A .
C4_5 C 0.26015(16) -0.08984(11) 0.72229(13) 0.0108(3) Uani 1 1 d D A .
H4_5 H 0.2942 -0.1402 0.6833 0.013 Uiso 1 1 calc R . .
C5_5 C 0.27226(15) 0.00247(10) 0.68896(13) 0.0088(3) Uani 1 1 d D . .
H5_5 H 0.3159 0.0161 0.6276 0.011 Uiso 1 1 calc R A .
C6_5 C 0.21970(14) 0.07710(9) 0.74624(12) 0.0065(3) Uani 1 1 d D A .
N7_5 N 0.21489(13) 0.17019(9) 0.71477(12) 0.0077(3) Uani 1 1 d D . .
C8_5 C 0.29329(13) 0.20829(10) 0.64501(12) 0.0069(3) Uani 1 1 d D A .
C9_5 C 0.41260(13) 0.17971(11) 0.63477(13) 0.0096(3) Uani 1 1 d D . .
H9_5 H 0.4427 0.1295 0.6765 0.012 Uiso 1 1 calc R A .
C10_5 C 0.48478(15) 0.22482(12) 0.56423(14) 0.0124(3) Uani 1 1 d D A .
H10_5 H 0.5652 0.2063 0.5576 0.015 Uiso 1 1 calc R . .
C11_5 C 0.43976(14) 0.29780(12) 0.50237(14) 0.0116(3) Uani 1 1 d D . .
H11_5 H 0.4870 0.3279 0.4509 0.014 Uiso 1 1 calc R A .
C12_5 C 0.32426(14) 0.32456(12) 0.51875(14) 0.0100(3) Uani 1 1 d D A .
H12_5 H 0.2938 0.3756 0.4785 0.012 Uiso 1 1 calc R . .
N13_5 N 0.25146(13) 0.28286(9) 0.58846(12) 0.0083(3) Uani 1 1 d D . .
N1_6 N -0.08600(13) 0.12212(9) 0.87576(10) 0.0073(2) Uani 1 1 d D . .
C2_6 C -0.16480(13) 0.09246(12) 0.94781(13) 0.0085(3) Uani 1 1 d D A .
H2_6 H -0.1414 0.0924 1.0188 0.010 Uiso 1 1 calc R . .
C3_6 C -0.27730(15) 0.06237(12) 0.92351(13) 0.0107(3) Uani 1 1 d D . .
H3_6 H -0.3300 0.0413 0.9763 0.013 Uiso 1 1 calc R A .
C4_6 C -0.31168(15) 0.06366(13) 0.81901(12) 0.0104(3) Uani 1 1 d D A .
H4_6 H -0.3885 0.0430 0.7996 0.013 Uiso 1 1 calc R . .
C5_6 C -0.23382(12) 0.09501(11) 0.74443(14) 0.0082(3) Uani 1 1 d D . .
H5_6 H -0.2570 0.0970 0.6734 0.010 Uiso 1 1 calc R A .
C6_6 C -0.11912(12) 0.12427(11) 0.77399(11) 0.0070(3) Uani 1 1 d D A .
N7_6 N -0.03751(13) 0.16337(10) 0.70806(10) 0.0071(3) Uani 1 1 d D . .
C8_6 C -0.03707(14) 0.14552(10) 0.60315(11) 0.0074(3) Uani 1 1 d D A .
C9_6 C -0.07297(16) 0.05894(10) 0.55686(12) 0.0081(3) Uani 1 1 d D . .
H9_6 H -0.1046 0.0093 0.5985 0.010 Uiso 1 1 calc R A .
C10_6 C -0.06168(15) 0.04741(11) 0.45117(12) 0.0090(3) Uani 1 1 d D A .
H10_6 H -0.0861 -0.0103 0.4195 0.011 Uiso 1 1 calc R . .
C11_6 C -0.01447(15) 0.12003(11) 0.39003(13) 0.0091(3) Uani 1 1 d D . .
H11_6 H -0.0065 0.1130 0.3168 0.011 Uiso 1 1 calc R A .
C12_6 C 0.02017(15) 0.20236(11) 0.43974(12) 0.0087(3) Uani 1 1 d D A .
H12_6 H 0.0530 0.2521 0.3990 0.010 Uiso 1 1 calc R . .
N13_6 N 0.00977(13) 0.21572(10) 0.54342(11) 0.0081(3) Uani 1 1 d D . .
Cl1S_7 Cl 0.29288(5) 0.31910(3) 0.24120(4) 0.01715(9) Uani 1 1 d . . .
Cl2S_7 Cl 0.41682(4) 0.13942(3) 0.28118(4) 0.01179(7) Uani 1 1 d . . .
C1S_7 C 0.27949(17) 0.19969(13) 0.28212(17) 0.0143(3) Uani 1 1 d . . .
H1S_7 H 0.2236 0.1662 0.2356 0.017 Uiso 1 1 calc R . .
H2S_7 H 0.2464 0.1982 0.3534 0.017 Uiso 1 1 calc R . .

loop_
_atom_site_aniso_label
_atom_site_aniso_U_11
_atom_site_aniso_U_22
_atom_site_aniso_U_33
_atom_site_aniso_U_23
_atom_site_aniso_U_13
_atom_site_aniso_U_12
Cl1 0.00947(17) 0.00899(14) 0.00939(18) -0.00035(13) -0.00041(16) 0.00020(14)
Cl2 0.01136(19) 0.01005(15) 0.01034(19) -0.00081(13) -0.00079(16) 0.00187(14)
N1_3 0.0072(6) 0.0081(6) 0.0067(7) -0.0008(5) -0.0002(5) 0.0001(5)
C2_3 0.0109(7) 0.0103(7) 0.0075(8) 0.0024(6) -0.0013(6) -0.0005(6)
C3_3 0.0134(8) 0.0111(7) 0.0084(8) -0.0009(6) 0.0012(6) 0.0002(6)
C4_3 0.0136(7) 0.0108(7) 0.0084(7) -0.0018(6) 0.0012(7) 0.0016(6)
C5_3 0.0136(8) 0.0098(7) 0.0098(8) 0.0004(6) -0.0005(7) 0.0021(6)
C6_3 0.0068(6) 0.0074(7) 0.0081(8) 0.0010(6) 0.0003(6) -0.0012(5)
N7_3 0.0072(6) 0.0059(6) 0.0059(7) 0.0003(5) -0.0004(5) 0.0007(5)
C8_3 0.0095(7) 0.0058(6) 0.0082(8) 0.0016(5) 0.0004(6) -0.0011(5)
C9_3 0.0088(7) 0.0153(8) 0.0081(8) 0.0013(6) 0.0021(6) 0.0023(6)
C10_3 0.0080(7) 0.0156(8) 0.0127(9) 0.0038(6) 0.0008(6) 0.0021(6)
C11_3 0.0093(7) 0.0162(8) 0.0117(9) 0.0035(6) -0.0008(6) 0.0025(6)
C12_3 0.0111(7) 0.0128(7) 0.0076(7) 0.0031(6) 0.0002(6) 0.0012(6)
N13_3 0.0083(7) 0.0084(6) 0.0076(6) 0.0008(5) 0.0004(5) -0.0005(5)
N1_4 0.0076(6) 0.0058(5) 0.0077(7) -0.0010(5) -0.0015(5) 0.0006(5)
C2_4 0.0123(8) 0.0080(7) 0.0077(8) -0.0001(6) 0.0005(6) 0.0018(6)
C3_4 0.0094(8) 0.0112(7) 0.0111(8) 0.0003(6) -0.0010(6) 0.0024(6)
C4_4 0.0073(7) 0.0139(7) 0.0116(8) -0.0018(6) -0.0016(6) -0.0022(6)
C5_4 0.0089(7) 0.0090(7) 0.0101(8) 0.0008(5) -0.0007(6) -0.0008(6)
C6_4 0.0088(7) 0.0070(6) 0.0066(7) 0.0001(5) 0.0006(6) -0.0006(6)
N7_4 0.0083(6) 0.0064(6) 0.0059(7) 0.0004(5) -0.0024(5) 0.0009(5)
C8_4 0.0087(7) 0.0071(6) 0.0082(8) 0.0006(5) 0.0018(6) -0.0009(5)
C9_4 0.0092(7) 0.0093(7) 0.0102(8) -0.0007(6) -0.0020(6) -0.0003(6)
C10_4 0.0154(8) 0.0066(7) 0.0106(8) -0.0015(6) -0.0015(7) -0.0016(6)
C11_4 0.0149(8) 0.0071(7) 0.0133(8) 0.0010(6) -0.0021(7) -0.0005(6)
C12_4 0.0128(8) 0.0080(6) 0.0109(8) 0.0023(6) -0.0021(6) -0.0005(6)
N13_4 0.0076(6) 0.0085(6) 0.0069(6) 0.0008(5) -0.0012(5) -0.0001(5)
N1_5 0.0073(6) 0.0064(6) 0.0083(7) 0.0007(5) -0.0001(5) -0.0001(5)
C2_5 0.0101(7) 0.0088(7) 0.0068(7) -0.0003(5) 0.0011(6) 0.0003(6)
C3_5 0.0117(7) 0.0068(7) 0.0134(8) -0.0004(6) -0.0004(6) 0.0008(6)
C4_5 0.0127(8) 0.0084(7) 0.0113(8) -0.0018(6) -0.0005(6) 0.0016(6)
C5_5 0.0110(7) 0.0093(7) 0.0061(7) -0.0020(5) 0.0004(6) 0.0011(6)
C6_5 0.0067(6) 0.0057(6) 0.0071(7) -0.0010(5) -0.0007(6) 0.0004(5)
N7_5 0.0083(6) 0.0061(6) 0.0086(7) 0.0001(5) 0.0004(5) 0.0000(5)
C8_5 0.0088(7) 0.0059(6) 0.0062(7) -0.0019(5) 0.0001(6) -0.0020(6)
C9_5 0.0083(7) 0.0103(7) 0.0103(7) -0.0002(6) -0.0007(6) 0.0008(6)
C10_5 0.0096(7) 0.0136(8) 0.0140(8) 0.0000(7) 0.0026(7) -0.0010(6)
C11_5 0.0132(8) 0.0118(7) 0.0098(8) 0.0002(6) 0.0045(6) -0.0024(6)
C12_5 0.0115(8) 0.0101(7) 0.0085(7) -0.0001(6) 0.0006(6) -0.0016(6)
N13_5 0.0092(6) 0.0075(6) 0.0084(7) 0.0014(5) -0.0013(5) -0.0004(5)
N1_6 0.0075(6) 0.0082(6) 0.0062(6) -0.0002(5) -0.0004(6) 0.0005(5)
C2_6 0.0100(7) 0.0084(7) 0.0070(7) 0.0018(6) 0.0006(6) -0.0014(6)
C3_6 0.0106(7) 0.0138(8) 0.0076(8) 0.0031(6) 0.0009(6) -0.0030(6)
C4_6 0.0093(7) 0.0115(7) 0.0105(8) -0.0008(6) -0.0002(6) -0.0012(6)
C5_6 0.0074(7) 0.0086(7) 0.0086(7) -0.0003(6) 0.0005(6) -0.0006(5)
C6_6 0.0082(6) 0.0058(6) 0.0069(7) -0.0009(6) -0.0004(6) 0.0007(5)
N7_6 0.0075(7) 0.0072(6) 0.0066(7) -0.0002(5) 0.0004(5) -0.0010(5)
C8_6 0.0053(6) 0.0099(7) 0.0071(7) 0.0003(6) -0.0002(6) 0.0008(5)
C9_6 0.0098(7) 0.0063(6) 0.0082(7) -0.0006(5) -0.0003(6) -0.0015(6)
C10_6 0.0084(7) 0.0091(7) 0.0095(8) -0.0021(6) -0.0012(6) -0.0016(5)
C11_6 0.0104(7) 0.0123(7) 0.0047(7) -0.0002(6) 0.0017(6) 0.0000(6)
C12_6 0.0084(7) 0.0087(7) 0.0089(8) 0.0011(6) 0.0008(6) -0.0006(5)
N13_6 0.0083(6) 0.0075(6) 0.0085(7) -0.0005(5) 0.0000(5) -0.0008(5)
Cl1S_7 0.0192(2) 0.01775(19) 0.0145(2) -0.00389(16) -0.00451(18) 0.00826(17)
Cl2S_7 0.0111(2) 0.0127(2) 0.0116(2) -0.0002(2) -0.0005(2) 0.00114(14)
C1S_7 0.0096(7) 0.0176(8) 0.0156(8) -0.0032(7) 0.0005(7) 0.0001(6)

loop_
_atom_type_symbol
_atom_type_description
_atom_type_scat_dispersion_real
_atom_type_scat_dispersion_imag
_atom_type_scat_source
C C 0.0033 0.0016 'International Tables Vol C Tables 4.2.6.8 and 6.1.1.4'
H H 0.0000 0.0000 'International Tables Vol C Tables 4.2.6.8 and 6.1.1.4'
Cl Cl 0.1484 0.1585 'International Tables Vol C Tables 4.2.6.8 and 6.1.1.4'
Cr Cr 0.3209 0.6236 'International Tables Vol C Tables 4.2.6.8 and 6.1.1.4'
Fe Fe 0.3463 0.8444 'International Tables Vol C Tables 4.2.6.8 and 6.1.1.4'
N N 0.0061 0.0033 'International Tables Vol C Tables 4.2.6.8 and 6.1.1.4'

loop_
_geom_angle_atom_site_label_1
_geom_angle_atom_site_label_2
_geom_angle_atom_site_label_3
_geom_angle
N1_3 Fe1_1 N1_5 162.68(9)
N1_3 Fe1_1 N1_6 89.13(6)
N1_5 Fe1_1 N1_6 87.68(6)
N1_3 Fe1_1 N1_4 89.17(6)
N1_5 Fe1_1 N1_4 87.50(6)
N1_6 Fe1_1 N1_4 158.19(8)
N1_3 Fe1_1 Cl1 98.94(6)
N1_5 Fe1_1 Cl1 98.37(5)
N1_6 Fe1_1 Cl1 100.36(5)
N1_4 Fe1_1 Cl1 101.38(5)
N1_3 Fe1_1 Cr1_1 82.46(5)
N1_5 Fe1_1 Cr1_1 80.22(5)
N1_6 Fe1_1 Cr1_1 78.81(5)
N1_4 Fe1_1 Cr1_1 79.41(5)
Cl1 Fe1_1 Cr1_1 178.37(3)
N7_4 Cr1_1 N7_6 172.41(10)
N7_4 Cr1_1 Cr2_1 94.57(7)
N7_6 Cr1_1 Cr2_1 92.79(6)
N7_4 Cr1_1 N7_3 89.68(6)
N7_6 Cr1_1 N7_3 91.47(6)
Cr2_1 Cr1_1 N7_3 95.44(6)
N7_4 Cr1_1 N7_5 87.87(6)
N7_6 Cr1_1 N7_5 89.47(6)
Cr2_1 Cr1_1 N7_5 96.33(7)
N7_3 Cr1_1 N7_5 168.13(11)
N7_4 Cr1_1 Fe1_1 86.24(6)
N7_6 Cr1_1 Fe1_1 86.45(6)
Cr2_1 Cr1_1 Fe1_1 178.41(5)
N7_3 Cr1_1 Fe1_1 83.20(6)
N7_5 Cr1_1 Fe1_1 85.06(6)
Cr1_1 Cr2_1 N13_6 91.17(6)
Cr1_1 Cr2_1 N13_3 87.58(6)
N13_6 Cr2_1 N13_3 89.55(6)
Cr1_1 Cr2_1 N13_4 88.29(6)
N13_6 Cr2_1 N13_4 178.71(8)
N13_3 Cr2_1 N13_4 89.25(6)
Cr1_1 Cr2_1 N13_5 88.43(6)
N13_6 Cr2_1 N13_5 87.63(6)
N13_3 Cr2_1 N13_5 175.06(9)
N13_4 Cr2_1 N13_5 93.54(6)
Cr1_1 Cr2_1 Cl2 177.91(4)
N13_6 Cr2_1 Cl2 90.92(6)
N13_3 Cr2_1 Cl2 92.36(6)
N13_4 Cr2_1 Cl2 89.62(6)
N13_5 Cr2_1 Cl2 91.74(6)
N13_6 Fe1_2 N13_4 160.22(9)
N13_6 Fe1_2 N13_3 86.99(6)
N13_4 Fe1_2 N13_3 86.81(6)
N13_6 Fe1_2 N13_5 86.29(6)
N13_4 Fe1_2 N13_5 92.17(6)
N13_3 Fe1_2 N13_5 156.98(8)
N13_6 Fe1_2 Cl2 100.53(5)
N13_4 Fe1_2 Cl2 99.10(5)
N13_3 Fe1_2 Cl2 101.24(5)
N13_5 Fe1_2 Cl2 101.63(5)
N13_6 Fe1_2 Cr1_2 81.33(5)
N13_4 Fe1_2 Cr1_2 79.01(5)
N13_3 Fe1_2 Cr1_2 77.80(5)
N13_5 Fe1_2 Cr1_2 79.42(5)
Cl2 Fe1_2 Cr1_2 177.89(3)
N7_5 Cr1_2 N7_4 88.20(6)
N7_5 Cr1_2 N7_3 173.45(9)
N7_4 Cr1_2 N7_3 89.72(6)
N7_5 Cr1_2 N7_6 89.58(6)
N7_4 Cr1_2 N7_6 169.06(9)
N7_3 Cr1_2 N7_6 91.29(6)
N7_5 Cr1_2 Cr2_2 93.95(6)
N7_4 Cr1_2 Cr2_2 95.62(6)
N7_3 Cr1_2 Cr2_2 92.43(6)
N7_6 Cr1_2 Cr2_2 95.22(6)
N7_5 Cr1_2 Fe1_2 87.01(6)
N7_4 Cr1_2 Fe1_2 85.07(6)
N7_3 Cr1_2 Fe1_2 86.63(6)
N7_6 Cr1_2 Fe1_2 84.12(6)
Cr2_2 Cr1_2 Fe1_2 178.83(5)
Cr1_2 Cr2_2 N1_5 89.34(6)
Cr1_2 Cr2_2 N1_3 91.17(6)
N1_5 Cr2_2 N1_3 179.45(9)
Cr1_2 Cr2_2 N1_6 87.80(6)
N1_5 Cr2_2 N1_6 90.01(6)
N1_3 Cr2_2 N1_6 90.19(6)
Cr1_2 Cr2_2 N1_4 87.96(6)
N1_5 Cr2_2 N1_4 89.72(6)
N1_3 Cr2_2 N1_4 90.12(6)
N1_6 Cr2_2 N1_4 175.76(9)
Cr1_2 Cr2_2 Cl1 179.23(4)
N1_5 Cr2_2 Cl1 90.08(5)
N1_3 Cr2_2 Cl1 89.40(6)
N1_6 Cr2_2 Cl1 91.69(5)
N1_4 Cr2_2 Cl1 92.54(6)
C2_3 N1_3 C6_3 118.99(13)
C2_3 N1_3 Fe1_1 116.67(11)
C6_3 N1_3 Fe1_1 124.32(11)
C2_3 N1_3 Cr2_2 124.99(11)
C6_3 N1_3 Cr2_2 115.83(11)
N1_3 C2_3 C3_3 123.74(15)
N1_3 C2_3 H2_3 118.1
C3_3 C2_3 H2_3 118.1
C2_3 C3_3 C4_3 117.83(15)
C2_3 C3_3 H3_3 121.1
C4_3 C3_3 H3_3 121.1
C5_3 C4_3 C3_3 119.69(15)
C5_3 C4_3 H4_3 120.2
C3_3 C4_3 H4_3 120.2
C4_3 C5_3 C6_3 119.95(15)
C4_3 C5_3 H5_3 120.0
C6_3 C5_3 H5_3 120.0
N1_3 C6_3 N7_3 114.85(13)
N1_3 C6_3 C5_3 119.76(14)
N7_3 C6_3 C5_3 125.26(13)
C8_3 N7_3 C6_3 122.23(14)
C8_3 N7_3 Cr1_2 121.41(11)
C6_3 N7_3 Cr1_2 116.31(11)
C8_3 N7_3 Cr1_1 113.77(11)
C6_3 N7_3 Cr1_1 123.94(11)
N13_3 C8_3 N7_3 114.47(13)
N13_3 C8_3 C9_3 119.92(14)
N7_3 C8_3 C9_3 125.50(14)
C10_3 C9_3 C8_3 119.85(15)
C10_3 C9_3 H9_3 120.1
C8_3 C9_3 H9_3 120.1
C9_3 C10_3 C11_3 119.98(16)
C9_3 C10_3 H10_3 120.0
C11_3 C10_3 H10_3 120.0
C12_3 C11_3 C10_3 117.34(16)
C12_3 C11_3 H11_3 121.3
C10_3 C11_3 H11_3 121.3
N13_3 C12_3 C11_3 124.02(16)
N13_3 C12_3 H12_3 118.0
C11_3 C12_3 H12_3 118.0
C12_3 N13_3 C8_3 118.81(14)
C12_3 N13_3 Cr2_1 122.32(12)
C8_3 N13_3 Cr2_1 118.87(11)
C12_3 N13_3 Fe1_2 113.84(11)
C8_3 N13_3 Fe1_2 127.24(11)
C2_4 N1_4 C6_4 118.96(14)
C2_4 N1_4 Cr2_2 122.69(11)
C6_4 N1_4 Cr2_2 117.96(11)
C2_4 N1_4 Fe1_1 114.90(11)
C6_4 N1_4 Fe1_1 126.08(11)
N1_4 C2_4 C3_4 123.41(15)
N1_4 C2_4 H2_4 118.3
C3_4 C2_4 H2_4 118.3
C2_4 C3_4 C4_4 118.19(15)
C2_4 C3_4 H3_4 120.9
C4_4 C3_4 H3_4 120.9
C5_4 C4_4 C3_4 119.76(15)
C5_4 C4_4 H4_4 120.1
C3_4 C4_4 H4_4 120.1
C4_4 C5_4 C6_4 119.37(14)
C4_4 C5_4 H5_4 120.3
C6_4 C5_4 H5_4 120.3
N1_4 C6_4 N7_4 114.78(13)
N1_4 C6_4 C5_4 120.31(13)
N7_4 C6_4 C5_4 124.68(13)
C8_4 N7_4 C6_4 123.51(14)
C8_4 N7_4 Cr1_1 114.67(11)
C6_4 N7_4 Cr1_1 121.75(11)
C8_4 N7_4 Cr1_2 122.38(11)
C6_4 N7_4 Cr1_2 114.06(10)
N13_4 C8_4 N7_4 114.81(13)
N13_4 C8_4 C9_4 119.93(13)
N7_4 C8_4 C9_4 125.07(14)
C10_4 C9_4 C8_4 119.47(15)
C10_4 C9_4 H9_4 120.3
C8_4 C9_4 H9_4 120.3
C9_4 C10_4 C11_4 120.20(15)
C9_4 C10_4 H10_4 119.9
C11_4 C10_4 H10_4 119.9
C12_4 C11_4 C10_4 117.62(15)
C12_4 C11_4 H11_4 121.2
C10_4 C11_4 H11_4 121.2
N13_4 C12_4 C11_4 123.42(15)
N13_4 C12_4 H12_4 118.3
C11_4 C12_4 H12_4 118.3
C12_4 N13_4 C8_4 119.11(13)
C12_4 N13_4 Cr2_1 123.55(11)
C8_4 N13_4 Cr2_1 117.25(10)
C12_4 N13_4 Fe1_2 115.32(11)
C8_4 N13_4 Fe1_2 125.53(10)
C2_5 N1_5 C6_5 119.26(13)
C2_5 N1_5 Cr2_2 123.52(11)
C6_5 N1_5 Cr2_2 117.13(10)
C2_5 N1_5 Fe1_1 115.49(11)
C6_5 N1_5 Fe1_1 125.24(10)
N1_5 C2_5 C3_5 123.24(15)
N1_5 C2_5 H2_5 118.4
C3_5 C2_5 H2_5 118.4
C2_5 C3_5 C4_5 117.92(15)
C2_5 C3_5 H3_5 121.0
C4_5 C3_5 H3_5 121.0
C5_5 C4_5 C3_5 119.86(15)
C5_5 C4_5 H4_5 120.1
C3_5 C4_5 H4_5 120.1
C4_5 C5_5 C6_5 119.88(15)
C4_5 C5_5 H5_5 120.1
C6_5 C5_5 H5_5 120.1
N1_5 C6_5 N7_5 115.11(12)
N1_5 C6_5 C5_5 119.78(12)
N7_5 C6_5 C5_5 124.94(14)
C8_5 N7_5 C6_5 122.73(13)
C8_5 N7_5 Cr1_2 122.32(10)
C6_5 N7_5 Cr1_2 114.95(11)
C8_5 N7_5 Cr1_1 114.54(10)
C6_5 N7_5 Cr1_1 122.54(11)
N13_5 C8_5 N7_5 115.19(13)
N13_5 C8_5 C9_5 120.09(13)
N7_5 C8_5 C9_5 124.56(13)
C10_5 C9_5 C8_5 119.79(14)
C10_5 C9_5 H9_5 120.1
C8_5 C9_5 H9_5 120.1
C9_5 C10_5 C11_5 119.89(15)
C9_5 C10_5 H10_5 120.1
C11_5 C10_5 H10_5 120.1
C12_5 C11_5 C10_5 117.46(15)
C12_5 C11_5 H11_5 121.3
C10_5 C11_5 H11_5 121.3
N13_5 C12_5 C11_5 124.16(16)
N13_5 C12_5 H12_5 117.9
C11_5 C12_5 H12_5 117.9
C12_5 N13_5 C8_5 118.47(14)
C12_5 N13_5 Cr2_1 123.60(11)
C8_5 N13_5 Cr2_1 117.77(11)
C12_5 N13_5 Fe1_2 114.62(11)
C8_5 N13_5 Fe1_2 126.89(11)
C2_6 N1_6 C6_6 118.91(14)
C2_6 N1_6 Cr2_2 122.71(11)
C6_6 N1_6 Cr2_2 118.30(10)
C2_6 N1_6 Fe1_1 114.47(11)
C6_6 N1_6 Fe1_1 126.62(11)
N1_6 C2_6 C3_6 123.34(16)
N1_6 C2_6 H2_6 118.3
C3_6 C2_6 H2_6 118.3
C2_6 C3_6 C4_6 118.09(16)
C2_6 C3_6 H3_6 121.0
C4_6 C3_6 H3_6 121.0
C5_6 C4_6 C3_6 119.69(16)
C5_6 C4_6 H4_6 120.2
C3_6 C4_6 H4_6 120.2
C4_6 C5_6 C6_6 119.66(15)
C4_6 C5_6 H5_6 120.2
C6_6 C5_6 H5_6 120.2
N1_6 C6_6 N7_6 114.70(13)
N1_6 C6_6 C5_6 120.31(14)
N7_6 C6_6 C5_6 124.77(14)
C6_6 N7_6 C8_6 122.50(14)
C6_6 N7_6 Cr1_1 121.52(11)
C8_6 N7_6 Cr1_1 115.82(11)
C6_6 N7_6 Cr1_2 114.10(11)
C8_6 N7_6 Cr1_2 123.39(11)
N13_6 C8_6 N7_6 115.05(13)
N13_6 C8_6 C9_6 120.04(13)
N7_6 C8_6 C9_6 124.73(13)
C10_6 C9_6 C8_6 119.37(14)
C10_6 C9_6 H9_6 120.3
C8_6 C9_6 H9_6 120.3
C9_6 C10_6 C11_6 120.38(15)
C9_6 C10_6 H10_6 119.8
C11_6 C10_6 H10_6 119.8
C12_6 C11_6 C10_6 117.59(15)
C12_6 C11_6 H11_6 121.2
C10_6 C11_6 H11_6 121.2
N13_6 C12_6 C11_6 123.28(15)
N13_6 C12_6 H12_6 118.4
C11_6 C12_6 H12_6 118.4
C12_6 N13_6 C8_6 119.33(14)
C12_6 N13_6 Cr2_1 124.32(11)
C8_6 N13_6 Cr2_1 116.09(11)
C12_6 N13_6 Fe1_2 115.29(11)
C8_6 N13_6 Fe1_2 125.34(11)
Cl1S_7 C1S_7 Cl2S_7 112.23(11)
Cl1S_7 C1S_7 H1S_7 109.2
Cl2S_7 C1S_7 H1S_7 109.2
Cl1S_7 C1S_7 H2S_7 109.2
Cl2S_7 C1S_7 H2S_7 109.2
H1S_7 C1S_7 H2S_7 107.9

loop_
_geom_bond_atom_site_label_1
_geom_bond_atom_site_label_2
_geom_bond_distance
Fe1_1 N1_3 2.1163(15)
Fe1_1 N1_5 2.1490(16)
Fe1_1 N1_6 2.1627(16)
Fe1_1 N1_4 2.1743(16)
Fe1_1 Cl1 2.3467(14)
Fe1_1 Cr1_1 2.688(3)
Cr1_1 N7_4 2.0232(16)
Cr1_1 N7_6 2.0252(16)
Cr1_1 Cr2_1 2.028(3)
Cr1_1 N7_3 2.0348(16)
Cr1_1 N7_5 2.0365(16)
Cr2_1 N13_6 2.1009(15)
Cr2_1 N13_3 2.1026(16)
Cr2_1 N13_4 2.1104(15)
Cr2_1 N13_5 2.1605(16)
Cr2_1 Cl2 2.6547(16)
Fe1_2 N13_6 2.1345(15)
Fe1_2 N13_4 2.1401(15)
Fe1_2 N13_3 2.1669(16)
Fe1_2 N13_5 2.1798(15)
Fe1_2 Cl2 2.2999(14)
Fe1_2 Cr1_2 2.704(2)
Cr1_2 N7_5 2.0238(16)
Cr1_2 N7_4 2.0241(16)
Cr1_2 N7_3 2.0323(16)
Cr1_2 N7_6 2.0339(16)
Cr1_2 Cr2_2 2.036(2)
Cr2_2 N1_5 2.1000(15)
Cr2_2 N1_3 2.1166(15)
Cr2_2 N1_6 2.1232(16)
Cr2_2 N1_4 2.1384(16)
Cr2_2 Cl1 2.6772(15)
N1_3 C2_3 1.3485(16)
N1_3 C6_3 1.3627(15)
C2_3 C3_3 1.3761(17)
C2_3 H2_3 0.9500
C3_3 C4_3 1.3939(17)
C3_3 H3_3 0.9500
C4_3 C5_3 1.3772(17)
C4_3 H4_3 0.9500
C5_3 C6_3 1.4143(16)
C5_3 H5_3 0.9500
C6_3 N7_3 1.3718(16)
N7_3 C8_3 1.3695(15)
C8_3 N13_3 1.3605(16)
C8_3 C9_3 1.4134(17)
C9_3 C10_3 1.3732(17)
C9_3 H9_3 0.9500
C10_3 C11_3 1.3970(18)
C10_3 H10_3 0.9500
C11_3 C12_3 1.3771(17)
C11_3 H11_3 0.9500
C12_3 N13_3 1.3475(16)
C12_3 H12_3 0.9500
N1_4 C2_4 1.3496(16)
N1_4 C6_4 1.3605(15)
C2_4 C3_4 1.3741(17)
C2_4 H2_4 0.9500
C3_4 C4_4 1.3936(17)
C3_4 H3_4 0.9500
C4_4 C5_4 1.3803(17)
C4_4 H4_4 0.9500
C5_4 C6_4 1.4135(17)
C5_4 H5_4 0.9500
C6_4 N7_4 1.3712(15)
N7_4 C8_4 1.3700(15)
C8_4 N13_4 1.3614(16)
C8_4 C9_4 1.4144(16)
C9_4 C10_4 1.3775(17)
C9_4 H9_4 0.9500
C10_4 C11_4 1.3947(17)
C10_4 H10_4 0.9500
C11_4 C12_4 1.3796(17)
C11_4 H11_4 0.9500
C12_4 N13_4 1.3518(16)
C12_4 H12_4 0.9500
N1_5 C2_5 1.3519(15)
N1_5 C6_5 1.3592(16)
C2_5 C3_5 1.3791(17)
C2_5 H2_5 0.9500
C3_5 C4_5 1.3932(18)
C3_5 H3_5 0.9500
C4_5 C5_5 1.3747(16)
C4_5 H4_5 0.9500
C5_5 C6_5 1.4137(16)
C5_5 H5_5 0.9500
C6_5 N7_5 1.3721(15)
N7_5 C8_5 1.3704(16)
C8_5 N13_5 1.3614(16)
C8_5 C9_5 1.4146(17)
C9_5 C10_5 1.3753(17)
C9_5 H9_5 0.9500
C10_5 C11_5 1.3950(18)
C10_5 H10_5 0.9500
C11_5 C12_5 1.3762(17)
C11_5 H11_5 0.9500
C12_5 N13_5 1.3509(16)
C12_5 H12_5 0.9500
N1_6 C2_6 1.3512(16)
N1_6 C6_6 1.3605(16)
C2_6 C3_6 1.3774(17)
C2_6 H2_6 0.9500
C3_6 C4_6 1.3979(17)
C3_6 H3_6 0.9500
C4_6 C5_6 1.3743(17)
C4_6 H4_6 0.9500
C5_6 C6_6 1.4135(16)
C5_6 H5_6 0.9500
C6_6 N7_6 1.3685(16)
N7_6 C8_6 1.3710(16)
C8_6 N13_6 1.3586(16)
C8_6 C9_6 1.4154(16)
C9_6 C10_6 1.3734(17)
C9_6 H9_6 0.9500
C10_6 C11_6 1.3954(17)
C10_6 H10_6 0.9500
C11_6 C12_6 1.3799(17)
C11_6 H11_6 0.9500
C12_6 N13_6 1.3504(16)
C12_6 H12_6 0.9500
Cl1S_7 C1S_7 1.7673(19)
Cl2S_7 C1S_7 1.7703(19)
C1S_7 H1S_7 0.9900
C1S_7 H2S_7 0.9900

loop_
_geom_torsion_atom_site_label_1
_geom_torsion_atom_site_label_2
_geom_torsion_atom_site_label_3
_geom_torsion_atom_site_label_4
_geom_torsion
N1_3 Fe1_1 Cr1_1 N7_4 68.45(7)
N1_5 Fe1_1 Cr1_1 N7_4 -111.38(7)
N1_6 Fe1_1 Cr1_1 N7_4 159.06(6)
N1_4 Fe1_1 Cr1_1 N7_4 -22.11(6)
N1_3 Fe1_1 Cr1_1 N7_6 -113.59(6)
N1_5 Fe1_1 Cr1_1 N7_6 66.58(6)
N1_6 Fe1_1 Cr1_1 N7_6 -22.98(6)
N1_4 Fe1_1 Cr1_1 N7_6 155.85(6)
N1_3 Fe1_1 Cr1_1 N7_3 -21.67(6)
N1_5 Fe1_1 Cr1_1 N7_3 158.50(6)
N1_6 Fe1_1 Cr1_1 N7_3 68.94(6)
N1_4 Fe1_1 Cr1_1 N7_3 -112.23(6)
N1_3 Fe1_1 Cr1_1 N7_5 156.64(6)
N1_5 Fe1_1 Cr1_1 N7_5 -23.19(6)
N1_6 Fe1_1 Cr1_1 N7_5 -112.75(6)
N1_4 Fe1_1 Cr1_1 N7_5 66.08(6)
N7_4 Cr1_1 Cr2_1 N13_6 156.71(7)
N7_6 Cr1_1 Cr2_1 N13_6 -21.43(7)
N7_3 Cr1_1 Cr2_1 N13_6 -113.18(6)
N7_5 Cr1_1 Cr2_1 N13_6 68.35(7)
N7_4 Cr1_1 Cr2_1 N13_3 -113.79(6)
N7_6 Cr1_1 Cr2_1 N13_3 68.07(6)
N7_3 Cr1_1 Cr2_1 N13_3 -23.68(6)
N7_5 Cr1_1 Cr2_1 N13_3 157.84(6)
N7_4 Cr1_1 Cr2_1 N13_4 -24.47(7)
N7_6 Cr1_1 Cr2_1 N13_4 157.39(6)
N7_3 Cr1_1 Cr2_1 N13_4 65.64(6)
N7_5 Cr1_1 Cr2_1 N13_4 -112.83(6)
N7_4 Cr1_1 Cr2_1 N13_5 69.12(7)
N7_6 Cr1_1 Cr2_1 N13_5 -109.02(6)
N7_3 Cr1_1 Cr2_1 N13_5 159.23(6)
N7_5 Cr1_1 Cr2_1 N13_5 -19.25(6)
N13_6 Fe1_2 Cr1_2 N7_5 68.85(6)
N13_4 Fe1_2 Cr1_2 N7_5 -113.30(6)
N13_3 Fe1_2 Cr1_2 N7_5 157.62(6)
N13_5 Fe1_2 Cr1_2 N7_5 -18.97(6)
N13_6 Fe1_2 Cr1_2 N7_4 157.29(7)
N13_4 Fe1_2 Cr1_2 N7_4 -24.85(6)
N13_3 Fe1_2 Cr1_2 N7_4 -113.93(6)
N13_5 Fe1_2 Cr1_2 N7_4 69.47(6)
N13_6 Fe1_2 Cr1_2 N7_3 -112.69(6)
N13_4 Fe1_2 Cr1_2 N7_3 65.16(6)
N13_3 Fe1_2 Cr1_2 N7_3 -23.92(6)
N13_5 Fe1_2 Cr1_2 N7_3 159.49(6)
N13_6 Fe1_2 Cr1_2 N7_6 -21.04(6)
N13_4 Fe1_2 Cr1_2 N7_6 156.81(6)
N13_3 Fe1_2 Cr1_2 N7_6 67.73(6)
N13_5 Fe1_2 Cr1_2 N7_6 -108.86(6)
N7_5 Cr1_2 Cr2_2 N1_5 -23.08(7)
N7_4 Cr1_2 Cr2_2 N1_5 -111.65(7)
N7_3 Cr1_2 Cr2_2 N1_5 158.39(6)
N7_6 Cr1_2 Cr2_2 N1_5 66.86(7)
N7_5 Cr1_2 Cr2_2 N1_3 156.74(6)
N7_4 Cr1_2 Cr2_2 N1_3 68.17(7)
N7_3 Cr1_2 Cr2_2 N1_3 -21.79(6)
N7_6 Cr1_2 Cr2_2 N1_3 -113.32(6)
N7_5 Cr1_2 Cr2_2 N1_6 -113.11(6)
N7_4 Cr1_2 Cr2_2 N1_6 158.31(6)
N7_3 Cr1_2 Cr2_2 N1_6 68.35(6)
N7_6 Cr1_2 Cr2_2 N1_6 -23.17(6)
N7_5 Cr1_2 Cr2_2 N1_4 66.66(6)
N7_4 Cr1_2 Cr2_2 N1_4 -21.91(6)
N7_3 Cr1_2 Cr2_2 N1_4 -111.87(6)
N7_6 Cr1_2 Cr2_2 N1_4 156.60(6)
N1_3 Fe1_1 Cl1 Cr2_2 170(3)
N1_5 Fe1_1 Cl1 Cr2_2 -10(3)
N1_6 Fe1_1 Cl1 Cr2_2 79(3)
N1_4 Fe1_1 Cl1 Cr2_2 -100(3)
N1_5 Cr2_2 Cl1 Fe1_1 169(3)
N1_3 Cr2_2 Cl1 Fe1_1 -10(3)
N1_6 Cr2_2 Cl1 Fe1_1 -101(3)
N1_4 Cr2_2 Cl1 Fe1_1 80(3)
N13_6 Fe1_2 Cl2 Cr2_1 95(3)
N13_4 Fe1_2 Cl2 Cr2_1 -83(3)
N13_3 Fe1_2 Cl2 Cr2_1 6(3)
N13_6 Cr2_1 Cl2 Fe1_2 -85(3)
N13_4 Cr2_1 Cl2 Fe1_2 96(3)
N13_5 Cr2_1 Cl2 Fe1_2 3(3)
N1_5 Fe1_1 N1_3 C2_3 -158.2(2)
N1_6 Fe1_1 N1_3 C2_3 122.37(13)
N1_4 Fe1_1 N1_3 C2_3 -79.37(14)
Cl1 Fe1_1 N1_3 C2_3 22.02(14)
Cr1_1 Fe1_1 N1_3 C2_3 -158.81(13)
N1_5 Fe1_1 N1_3 C6_3 20.5(3)
N1_6 Fe1_1 N1_3 C6_3 -58.92(15)
N1_4 Fe1_1 N1_3 C6_3 99.34(14)
Cl1 Fe1_1 N1_3 C6_3 -159.27(13)
Cr1_1 Fe1_1 N1_3 C6_3 19.91(13)
N1_5 Fe1_1 N1_3 Cr2_2 0.6(2)
N1_6 Fe1_1 N1_3 Cr2_2 -78.8(2)
N1_4 Fe1_1 N1_3 Cr2_2 79.4(2)
Cl1 Fe1_1 N1_3 Cr2_2 -179.2(2)
Cr1_1 Fe1_1 N1_3 Cr2_2 0.0(2)
Cr1_2 Cr2_2 N1_3 C2_3 -156.57(14)
N1_6 Cr2_2 N1_3 C2_3 115.62(15)
N1_4 Cr2_2 N1_3 C2_3 -68.61(16)
Cl1 Cr2_2 N1_3 C2_3 23.93(15)
N1_6 Cr2_2 N1_3 C6_3 -69.40(13)
N1_4 Cr2_2 N1_3 C6_3 106.37(13)
Cl1 Cr2_2 N1_3 C6_3 -161.08(12)
Cr1_2 Cr2_2 N1_3 Fe1_1 -179.8(2)
N1_6 Cr2_2 N1_3 Fe1_1 92.4(2)
N1_4 Cr2_2 N1_3 Fe1_1 -91.8(2)
Cl1 Cr2_2 N1_3 Fe1_1 0.7(2)
C6_3 N1_3 C2_3 C3_3 1.2(3)
Fe1_1 N1_3 C2_3 C3_3 179.98(14)
Cr2_2 N1_3 C2_3 C3_3 176.03(14)
N1_3 C2_3 C3_3 C4_3 -2.0(3)
C2_3 C3_3 C4_3 C5_3 0.9(3)
C3_3 C4_3 C5_3 C6_3 0.9(3)
C2_3 N1_3 C6_3 N7_3 176.82(16)
Fe1_1 N1_3 C6_3 N7_3 -1.9(2)
Cr2_2 N1_3 C6_3 N7_3 1.52(19)
C2_3 N1_3 C6_3 C5_3 0.7(2)
Fe1_1 N1_3 C6_3 C5_3 -177.95(13)
Cr2_2 N1_3 C6_3 C5_3 -174.57(13)
C4_3 C5_3 C6_3 N1_3 -1.8(3)
C4_3 C5_3 C6_3 N7_3 -177.42(18)
N1_3 C6_3 N7_3 C8_3 154.32(15)
C5_3 C6_3 N7_3 C8_3 -29.8(3)
N1_3 C6_3 N7_3 Cr1_2 -23.16(19)
C5_3 C6_3 N7_3 Cr1_2 152.69(15)
N1_3 C6_3 N7_3 Cr1_1 -28.8(2)
C5_3 C6_3 N7_3 Cr1_1 147.03(15)
N7_4 Cr1_2 N7_3 C8_3 119.08(13)
N7_6 Cr1_2 N7_3 C8_3 -50.03(14)
Cr2_2 Cr1_2 N7_3 C8_3 -145.31(13)
Fe1_2 Cr1_2 N7_3 C8_3 34.00(12)
N7_4 Cr1_2 N7_3 C6_3 -63.42(13)
N7_6 Cr1_2 N7_3 C6_3 127.47(12)
Cr2_2 Cr1_2 N7_3 C6_3 32.19(12)
Fe1_2 Cr1_2 N7_3 C6_3 -148.50(12)
N7_4 Cr1_2 N7_3 Cr1_1 85.3(2)
N7_6 Cr1_2 N7_3 Cr1_1 -83.8(2)
Cr2_2 Cr1_2 N7_3 Cr1_1 -179.1(2)
Fe1_2 Cr1_2 N7_3 Cr1_1 0.2(2)
N7_4 Cr1_1 N7_3 C8_3 125.61(12)
N7_6 Cr1_1 N7_3 C8_3 -61.90(13)
Cr2_1 Cr1_1 N7_3 C8_3 31.05(12)
N7_5 Cr1_1 N7_3 C8_3 -156.3(3)
Fe1_1 Cr1_1 N7_3 C8_3 -148.14(12)
N7_4 Cr1_1 N7_3 C6_3 -51.50(15)
N7_6 Cr1_1 N7_3 C6_3 121.00(14)
Cr2_1 Cr1_1 N7_3 C6_3 -146.06(13)
N7_5 Cr1_1 N7_3 C6_3 26.5(4)
Fe1_1 Cr1_1 N7_3 C6_3 34.75(13)
N7_4 Cr1_1 N7_3 Cr1_2 -85.6(2)
N7_6 Cr1_1 N7_3 Cr1_2 86.9(2)
Cr2_1 Cr1_1 N7_3 Cr1_2 179.8(2)
N7_5 Cr1_1 N7_3 Cr1_2 -7.6(3)
Fe1_1 Cr1_1 N7_3 Cr1_2 0.6(2)
C6_3 N7_3 C8_3 N13_3 159.92(15)
Cr1_2 N7_3 C8_3 N13_3 -22.7(2)
Cr1_1 N7_3 C8_3 N13_3 -17.24(18)
C6_3 N7_3 C8_3 C9_3 -24.0(3)
Cr1_2 N7_3 C8_3 C9_3 153.38(14)
Cr1_1 N7_3 C8_3 C9_3 158.86(14)
N13_3 C8_3 C9_3 C10_3 0.7(3)
N7_3 C8_3 C9_3 C10_3 -175.25(17)
C8_3 C9_3 C10_3 C11_3 1.5(3)
C9_3 C10_3 C11_3 C12_3 -1.3(3)
C10_3 C11_3 C12_3 N13_3 -1.1(3)
C11_3 C12_3 N13_3 C8_3 3.3(3)
C11_3 C12_3 N13_3 Cr2_1 -177.66(14)
C11_3 C12_3 N13_3 Fe1_2 -173.07(15)
N7_3 C8_3 N13_3 C12_3 173.34(15)
C9_3 C8_3 N13_3 C12_3 -3.0(2)
N7_3 C8_3 N13_3 Cr2_1 -5.73(19)
C9_3 C8_3 N13_3 Cr2_1 177.93(12)
N7_3 C8_3 N13_3 Fe1_2 -10.8(2)
C9_3 C8_3 N13_3 Fe1_2 172.83(12)
Cr1_1 Cr2_1 N13_3 C12_3 -155.11(13)
N13_6 Cr2_1 N13_3 C12_3 -63.92(15)
N13_4 Cr2_1 N13_3 C12_3 116.57(14)
Cl2 Cr2_1 N13_3 C12_3 26.98(13)
Cr1_1 Cr2_1 N13_3 C8_3 23.92(12)
N13_6 Cr2_1 N13_3 C8_3 115.11(13)
N13_4 Cr2_1 N13_3 C8_3 -64.40(14)
Cl2 Cr2_1 N13_3 C8_3 -153.98(12)
Cr1_1 Cr2_1 N13_3 Fe1_2 178.24(19)
N13_6 Cr2_1 N13_3 Fe1_2 -90.57(18)
N13_4 Cr2_1 N13_3 Fe1_2 89.92(18)
Cl2 Cr2_1 N13_3 Fe1_2 0.33(16)
N13_6 Fe1_2 N13_3 C12_3 -75.27(13)
N13_4 Fe1_2 N13_3 C12_3 123.52(13)
N13_5 Fe1_2 N13_3 C12_3 -148.45(16)
Cl2 Fe1_2 N13_3 C12_3 24.87(12)
Cr1_2 Fe1_2 N13_3 C12_3 -157.04(12)
N13_6 Fe1_2 N13_3 C8_3 108.72(15)
N13_4 Fe1_2 N13_3 C8_3 -52.49(15)
N13_5 Fe1_2 N13_3 C8_3 35.5(2)
Cl2 Fe1_2 N13_3 C8_3 -151.14(13)
Cr1_2 Fe1_2 N13_3 C8_3 26.95(13)
N13_6 Fe1_2 N13_3 Cr2_1 80.25(17)
N13_4 Fe1_2 N13_3 Cr2_1 -80.96(18)
N13_5 Fe1_2 N13_3 Cr2_1 7.07(18)
Cl2 Fe1_2 N13_3 Cr2_1 -179.61(18)
Cr1_2 Fe1_2 N13_3 Cr2_1 -1.52(16)
Cr1_2 Cr2_2 N1_4 C2_4 -154.93(14)
N1_5 Cr2_2 N1_4 C2_4 -65.58(15)
N1_3 Cr2_2 N1_4 C2_4 113.90(14)
Cl1 Cr2_2 N1_4 C2_4 24.49(14)
Cr1_2 Cr2_2 N1_4 C6_4 17.85(12)
N1_5 Cr2_2 N1_4 C6_4 107.21(13)
N1_3 Cr2_2 N1_4 C6_4 -73.32(13)
Cl1 Cr2_2 N1_4 C6_4 -162.72(12)
Cr1_2 Cr2_2 N1_4 Fe1_1 176.6(2)
N1_5 Cr2_2 N1_4 Fe1_1 -94.0(2)
N1_3 Cr2_2 N1_4 Fe1_1 85.4(2)
Cl1 Cr2_2 N1_4 Fe1_1 -3.96(18)
N1_3 Fe1_1 N1_4 C2_4 120.58(13)
N1_5 Fe1_1 N1_4 C2_4 -76.42(13)
N1_6 Fe1_1 N1_4 C2_4 -153.84(16)
Cl1 Fe1_1 N1_4 C2_4 21.63(13)
Cr1_1 Fe1_1 N1_4 C2_4 -156.93(13)
N1_3 Fe1_1 N1_4 C6_4 -62.33(15)
N1_5 Fe1_1 N1_4 C6_4 100.67(14)
N1_6 Fe1_1 N1_4 C6_4 23.2(3)
Cl1 Fe1_1 N1_4 C6_4 -161.29(13)
Cr1_1 Fe1_1 N1_4 C6_4 20.16(13)
N1_3 Fe1_1 N1_4 Cr2_2 -85.7(2)
N1_5 Fe1_1 N1_4 Cr2_2 77.3(2)
N1_6 Fe1_1 N1_4 Cr2_2 -0.07(19)
Cl1 Fe1_1 N1_4 Cr2_2 175.4(2)
Cr1_1 Fe1_1 N1_4 Cr2_2 -3.16(18)
C6_4 N1_4 C2_4 C3_4 -0.6(3)
Cr2_2 N1_4 C2_4 C3_4 172.11(14)
Fe1_1 N1_4 C2_4 C3_4 176.70(14)
N1_4 C2_4 C3_4 C4_4 0.1(3)
C2_4 C3_4 C4_4 C5_4 0.4(3)
C3_4 C4_4 C5_4 C6_4 -0.3(3)
C2_4 N1_4 C6_4 N7_4 175.43(16)
Cr2_2 N1_4 C6_4 N7_4 2.4(2)
Fe1_1 N1_4 C6_4 N7_4 -1.6(2)
C2_4 N1_4 C6_4 C5_4 0.7(2)
Cr2_2 N1_4 C6_4 C5_4 -172.36(13)
Fe1_1 N1_4 C6_4 C5_4 -176.27(13)
C4_4 C5_4 C6_4 N1_4 -0.3(3)
C4_4 C5_4 C6_4 N7_4 -174.44(17)
N1_4 C6_4 N7_4 C8_4 154.13(17)
C5_4 C6_4 N7_4 C8_4 -31.4(3)
N1_4 C6_4 N7_4 Cr1_1 -29.0(2)
C5_4 C6_4 N7_4 Cr1_1 145.47(15)
N1_4 C6_4 N7_4 Cr1_2 -23.46(19)
C5_4 C6_4 N7_4 Cr1_2 150.99(14)
Cr2_1 Cr1_1 N7_4 C8_4 31.35(14)
N7_3 Cr1_1 N7_4 C8_4 -64.08(15)
N7_5 Cr1_1 N7_4 C8_4 127.53(13)
Fe1_1 Cr1_1 N7_4 C8_4 -147.28(13)
Cr2_1 Cr1_1 N7_4 C6_4 -145.79(14)
N7_3 Cr1_1 N7_4 C6_4 118.78(15)
N7_5 Cr1_1 N7_4 C6_4 -49.61(16)
Fe1_1 Cr1_1 N7_4 C6_4 35.58(14)
Cr2_1 Cr1_1 N7_4 Cr1_2 -179.5(2)
N7_3 Cr1_1 N7_4 Cr1_2 85.0(2)
N7_5 Cr1_1 N7_4 Cr1_2 -83.4(2)
Fe1_1 Cr1_1 N7_4 Cr1_2 1.8(2)
N7_5 Cr1_2 N7_4 C8_4 121.39(14)
N7_3 Cr1_2 N7_4 C8_4 -52.40(16)
N7_6 Cr1_2 N7_4 C8_4 43.0(5)
Cr2_2 Cr1_2 N7_4 C8_4 -144.82(14)
Fe1_2 Cr1_2 N7_4 C8_4 34.24(14)
N7_5 Cr1_2 N7_4 C6_4 -60.98(15)
N7_3 Cr1_2 N7_4 C6_4 125.22(13)
N7_6 Cr1_2 N7_4 C6_4 -139.4(3)
Cr2_2 Cr1_2 N7_4 C6_4 32.81(13)
Fe1_2 Cr1_2 N7_4 C6_4 -148.14(13)
N7_5 Cr1_2 N7_4 Cr1_1 87.9(2)
N7_3 Cr1_2 N7_4 Cr1_1 -85.9(2)
N7_6 Cr1_2 N7_4 Cr1_1 9.5(4)
Cr2_2 Cr1_2 N7_4 Cr1_1 -178.3(2)
Fe1_2 Cr1_2 N7_4 Cr1_1 0.7(2)
C6_4 N7_4 C8_4 N13_4 160.49(16)
Cr1_1 N7_4 C8_4 N13_4 -16.6(2)
Cr1_2 N7_4 C8_4 N13_4 -22.1(2)
C6_4 N7_4 C8_4 C9_4 -24.5(3)
Cr1_1 N7_4 C8_4 C9_4 158.46(15)
Cr1_2 N7_4 C8_4 C9_4 152.95(15)
N13_4 C8_4 C9_4 C10_4 4.3(3)
N7_4 C8_4 C9_4 C10_4 -170.56(18)
C8_4 C9_4 C10_4 C11_4 0.1(3)
C9_4 C10_4 C11_4 C12_4 -2.6(3)
C10_4 C11_4 C12_4 N13_4 1.0(3)
C11_4 C12_4 N13_4 C8_4 3.4(3)
C11_4 C12_4 N13_4 Cr2_1 179.77(15)
C11_4 C12_4 N13_4 Fe1_2 -174.63(15)
N7_4 C8_4 N13_4 C12_4 169.43(16)
C9_4 C8_4 N13_4 C12_4 -5.9(2)
N7_4 C8_4 N13_4 Cr2_1 -7.2(2)
C9_4 C8_4 N13_4 Cr2_1 177.46(13)
N7_4 C8_4 N13_4 Fe1_2 -12.8(2)
C9_4 C8_4 N13_4 Fe1_2 171.86(13)
Cr1_1 Cr2_1 N13_4 C12_4 -151.19(14)
N13_3 Cr2_1 N13_4 C12_4 -63.59(15)
N13_5 Cr2_1 N13_4 C12_4 120.49(14)
Cl2 Cr2_1 N13_4 C12_4 28.77(14)
Cr1_1 Cr2_1 N13_4 C8_4 25.29(13)
N13_3 Cr2_1 N13_4 C8_4 112.88(13)
N13_5 Cr2_1 N13_4 C8_4 -63.03(14)
Cl2 Cr2_1 N13_4 C8_4 -154.75(12)
Cr1_1 Cr2_1 N13_4 Fe1_2 176.7(2)
N13_3 Cr2_1 N13_4 Fe1_2 -95.7(2)
N13_5 Cr2_1 N13_4 Fe1_2 88.4(2)
Cl2 Cr2_1 N13_4 Fe1_2 -3.31(18)
N13_6 Fe1_2 N13_4 C12_4 -147.34(18)
N13_3 Fe1_2 N13_4 C12_4 -75.43(13)
N13_5 Fe1_2 N13_4 C12_4 127.59(13)
Cl2 Fe1_2 N13_4 C12_4 25.45(13)
Cr1_2 Fe1_2 N13_4 C12_4 -153.62(13)
N13_6 Fe1_2 N13_4 C8_4 34.8(3)
N13_3 Fe1_2 N13_4 C8_4 106.73(14)
N13_5 Fe1_2 N13_4 C8_4 -50.24(15)
Cl2 Fe1_2 N13_4 C8_4 -152.39(13)
Cr1_2 Fe1_2 N13_4 C8_4 28.55(14)
N13_6 Fe1_2 N13_4 Cr2_1 3.3(2)
N13_3 Fe1_2 N13_4 Cr2_1 75.2(2)
N13_5 Fe1_2 N13_4 Cr2_1 -81.7(2)
Cl2 Fe1_2 N13_4 Cr2_1 176.1(2)
Cr1_2 Fe1_2 N13_4 Cr2_1 -2.94(19)
Cr1_2 Cr2_2 N1_5 C2_5 -154.20(14)
N1_6 Cr2_2 N1_5 C2_5 -66.40(15)
N1_4 Cr2_2 N1_5 C2_5 117.83(15)
Cl1 Cr2_2 N1_5 C2_5 25.29(14)
Cr1_2 Cr2_2 N1_5 C6_5 22.27(13)
N1_6 Cr2_2 N1_5 C6_5 110.07(13)
N1_4 Cr2_2 N1_5 C6_5 -65.70(13)
Cl1 Cr2_2 N1_5 C6_5 -158.24(12)
Cr1_2 Cr2_2 N1_5 Fe1_1 179.8(2)
N1_6 Cr2_2 N1_5 Fe1_1 -92.4(2)
N1_4 Cr2_2 N1_5 Fe1_1 91.8(2)
Cl1 Cr2_2 N1_5 Fe1_1 -0.7(2)
N1_3 Fe1_1 N1_5 C2_5 -156.7(2)
N1_6 Fe1_1 N1_5 C2_5 -77.08(13)
N1_4 Fe1_1 N1_5 C2_5 124.20(13)
Cl1 Fe1_1 N1_5 C2_5 23.06(13)
Cr1_1 Fe1_1 N1_5 C2_5 -156.12(13)
N1_3 Fe1_1 N1_5 C6_5 24.1(3)
N1_6 Fe1_1 N1_5 C6_5 103.65(14)
N1_4 Fe1_1 N1_5 C6_5 -55.07(15)
Cl1 Fe1_1 N1_5 C6_5 -156.21(13)
Cr1_1 Fe1_1 N1_5 C6_5 24.62(13)
N1_3 Fe1_1 N1_5 Cr2_2 -0.6(2)
N1_6 Fe1_1 N1_5 Cr2_2 79.0(2)
N1_4 Fe1_1 N1_5 Cr2_2 -79.7(2)
Cl1 Fe1_1 N1_5 Cr2_2 179.1(2)
Cr1_1 Fe1_1 N1_5 Cr2_2 0.0(2)
C6_5 N1_5 C2_5 C3_5 1.7(3)
Cr2_2 N1_5 C2_5 C3_5 178.07(14)
Fe1_1 N1_5 C2_5 C3_5 -177.64(14)
N1_5 C2_5 C3_5 C4_5 -0.1(3)
C2_5 C3_5 C4_5 C5_5 -0.2(3)
C3_5 C4_5 C5_5 C6_5 -1.1(3)
C2_5 N1_5 C6_5 N7_5 172.76(16)
Cr2_2 N1_5 C6_5 N7_5 -3.9(2)
Fe1_1 N1_5 C6_5 N7_5 -8.0(2)
C2_5 N1_5 C6_5 C5_5 -2.9(2)
Cr2_2 N1_5 C6_5 C5_5 -179.50(13)
Fe1_1 N1_5 C6_5 C5_5 176.37(13)
C4_5 C5_5 C6_5 N1_5 2.6(3)
C4_5 C5_5 C6_5 N7_5 -172.56(18)
N1_5 C6_5 N7_5 C8_5 160.98(16)
C5_5 C6_5 N7_5 C8_5 -23.6(3)
N1_5 C6_5 N7_5 Cr1_2 -18.7(2)
C5_5 C6_5 N7_5 Cr1_2 156.72(14)
N1_5 C6_5 N7_5 Cr1_1 -24.3(2)
C5_5 C6_5 N7_5 Cr1_1 151.07(14)
N7_4 Cr1_2 N7_5 C8_5 -53.20(16)
N7_6 Cr1_2 N7_5 C8_5 116.09(14)
Cr2_2 Cr1_2 N7_5 C8_5 -148.71(14)
Fe1_2 Cr1_2 N7_5 C8_5 31.96(14)
N7_4 Cr1_2 N7_5 C6_5 126.44(13)
N7_6 Cr1_2 N7_5 C6_5 -64.28(14)
Cr2_2 Cr1_2 N7_5 C6_5 30.92(13)
Fe1_2 Cr1_2 N7_5 C6_5 -148.41(13)
N7_4 Cr1_2 N7_5 Cr1_1 -85.4(2)
N7_6 Cr1_2 N7_5 Cr1_1 83.9(2)
Cr2_2 Cr1_2 N7_5 Cr1_1 179.1(2)
Fe1_2 Cr1_2 N7_5 Cr1_1 -0.2(2)
N7_4 Cr1_1 N7_5 C8_5 -64.54(15)
N7_6 Cr1_1 N7_5 C8_5 122.58(13)
Cr2_1 Cr1_1 N7_5 C8_5 29.83(13)
N7_3 Cr1_1 N7_5 C8_5 -142.8(3)
Fe1_1 Cr1_1 N7_5 C8_5 -150.94(13)
N7_4 Cr1_1 N7_5 C6_5 120.35(14)
N7_6 Cr1_1 N7_5 C6_5 -52.53(15)
Cr2_1 Cr1_1 N7_5 C6_5 -145.28(14)
N7_3 Cr1_1 N7_5 C6_5 42.1(4)
Fe1_1 Cr1_1 N7_5 C6_5 33.94(14)
N7_4 Cr1_1 N7_5 Cr1_2 85.8(2)
N7_6 Cr1_1 N7_5 Cr1_2 -87.1(2)
Cr2_1 Cr1_1 N7_5 Cr1_2 -179.8(2)
N7_3 Cr1_1 N7_5 Cr1_2 7.6(3)
Fe1_1 Cr1_1 N7_5 Cr1_2 -0.6(2)
C6_5 N7_5 C8_5 N13_5 152.79(16)
Cr1_2 N7_5 C8_5 N13_5 -27.6(2)
Cr1_1 N7_5 C8_5 N13_5 -22.31(19)
C6_5 N7_5 C8_5 C9_5 -31.8(3)
Cr1_2 N7_5 C8_5 C9_5 147.78(14)
Cr1_1 N7_5 C8_5 C9_5 153.07(14)
N13_5 C8_5 C9_5 C10_5 -2.8(3)
N7_5 C8_5 C9_5 C10_5 -177.99(17)
C8_5 C9_5 C10_5 C11_5 -0.7(3)
C9_5 C10_5 C11_5 C12_5 3.0(3)
C10_5 C11_5 C12_5 N13_5 -2.0(3)
C11_5 C12_5 N13_5 C8_5 -1.4(3)
C11_5 C12_5 N13_5 Cr2_1 173.87(14)
C11_5 C12_5 N13_5 Fe1_2 176.97(15)
N7_5 C8_5 N13_5 C12_5 179.43(16)
C9_5 C8_5 N13_5 C12_5 3.8(2)
N7_5 C8_5 N13_5 Cr2_1 3.86(19)
C9_5 C8_5 N13_5 Cr2_1 -171.75(12)
N7_5 C8_5 N13_5 Fe1_2 1.3(2)
C9_5 C8_5 N13_5 Fe1_2 -174.35(12)
Cr1_1 Cr2_1 N13_5 C12_5 -160.53(15)
N13_6 Cr2_1 N13_5 C12_5 108.23(15)
N13_4 Cr2_1 N13_5 C12_5 -72.34(16)
Cl2 Cr2_1 N13_5 C12_5 17.38(15)
Cr1_1 Cr2_1 N13_5 C8_5 14.79(12)
N13_6 Cr2_1 N13_5 C8_5 -76.45(13)
N13_4 Cr2_1 N13_5 C8_5 102.98(13)
Cl2 Cr2_1 N13_5 C8_5 -167.30(12)
Cr1_1 Cr2_1 N13_5 Fe1_2 -178.08(18)
N13_6 Cr2_1 N13_5 Fe1_2 90.68(18)
N13_4 Cr2_1 N13_5 Fe1_2 -89.90(18)
Cl2 Cr2_1 N13_5 Fe1_2 -0.17(16)
N13_6 Fe1_2 N13_5 C12_5 115.84(14)
N13_4 Fe1_2 N13_5 C12_5 -83.91(14)
N13_3 Fe1_2 N13_5 C12_5 -170.85(15)
Cl2 Fe1_2 N13_5 C12_5 15.84(13)
Cr1_2 Fe1_2 N13_5 C12_5 -162.31(13)
N13_6 Fe1_2 N13_5 C8_5 -65.93(15)
N13_4 Fe1_2 N13_5 C8_5 94.32(15)
N13_3 Fe1_2 N13_5 C8_5 7.4(3)
Cl2 Fe1_2 N13_5 C8_5 -165.93(13)
Cr1_2 Fe1_2 N13_5 C8_5 15.92(14)
N13_6 Fe1_2 N13_5 Cr2_1 -80.20(17)
N13_4 Fe1_2 N13_5 Cr2_1 80.05(18)
N13_3 Fe1_2 N13_5 Cr2_1 -6.89(18)
Cl2 Fe1_2 N13_5 Cr2_1 179.80(18)
Cr1_2 Fe1_2 N13_5 Cr2_1 1.65(16)
Cr1_2 Cr2_2 N1_6 C2_6 -154.94(13)
N1_5 Cr2_2 N1_6 C2_6 115.72(13)
N1_3 Cr2_2 N1_6 C2_6 -63.77(14)
Cl1 Cr2_2 N1_6 C2_6 25.64(13)
Cr1_2 Cr2_2 N1_6 C6_6 21.70(12)
N1_5 Cr2_2 N1_6 C6_6 -67.64(13)
N1_3 Cr2_2 N1_6 C6_6 112.87(13)
Cl1 Cr2_2 N1_6 C6_6 -157.72(12)
Cr1_2 Cr2_2 N1_6 Fe1_1 -176.6(2)
N1_5 Cr2_2 N1_6 Fe1_1 94.0(2)
N1_3 Cr2_2 N1_6 Fe1_1 -85.4(2)
Cl1 Cr2_2 N1_6 Fe1_1 3.96(18)
N1_3 Fe1_1 N1_6 C2_6 -74.37(13)
N1_5 Fe1_1 N1_6 C2_6 122.65(12)
N1_4 Fe1_1 N1_6 C2_6 -159.96(15)
Cl1 Fe1_1 N1_6 C2_6 24.56(12)
Cr1_1 Fe1_1 N1_6 C2_6 -156.86(12)
N1_3 Fe1_1 N1_6 C6_6 105.83(14)
N1_5 Fe1_1 N1_6 C6_6 -57.15(14)
N1_4 Fe1_1 N1_6 C6_6 20.2(3)
Cl1 Fe1_1 N1_6 C6_6 -155.24(13)
Cr1_1 Fe1_1 N1_6 C6_6 23.34(13)
N1_3 Fe1_1 N1_6 Cr2_2 85.7(2)
N1_5 Fe1_1 N1_6 Cr2_2 -77.3(2)
N1_4 Fe1_1 N1_6 Cr2_2 0.07(19)
Cl1 Fe1_1 N1_6 Cr2_2 -175.4(2)
Cr1_1 Fe1_1 N1_6 Cr2_2 3.17(19)
C6_6 N1_6 C2_6 C3_6 1.2(2)
Cr2_2 N1_6 C2_6 C3_6 177.82(13)
Fe1_1 N1_6 C2_6 C3_6 -178.62(14)
N1_6 C2_6 C3_6 C4_6 -0.7(3)
C2_6 C3_6 C4_6 C5_6 -0.4(3)
C3_6 C4_6 C5_6 C6_6 1.0(3)
C2_6 N1_6 C6_6 N7_6 174.29(14)
Cr2_2 N1_6 C6_6 N7_6 -2.48(19)
Fe1_1 N1_6 C6_6 N7_6 -5.9(2)
C2_6 N1_6 C6_6 C5_6 -0.6(2)
Cr2_2 N1_6 C6_6 C5_6 -177.36(11)
Fe1_1 N1_6 C6_6 C5_6 179.20(11)
C4_6 C5_6 C6_6 N1_6 -0.5(2)
C4_6 C5_6 C6_6 N7_6 -174.82(16)
N1_6 C6_6 N7_6 C8_6 158.97(15)
C5_6 C6_6 N7_6 C8_6 -26.4(3)
N1_6 C6_6 N7_6 Cr1_1 -25.9(2)
C5_6 C6_6 N7_6 Cr1_1 148.71(13)
N1_6 C6_6 N7_6 Cr1_2 -20.00(18)
C5_6 C6_6 N7_6 Cr1_2 154.62(13)
Cr2_1 Cr1_1 N7_6 C6_6 -143.87(13)
N7_3 Cr1_1 N7_6 C6_6 -48.35(15)
N7_5 Cr1_1 N7_6 C6_6 119.82(14)
Fe1_1 Cr1_1 N7_6 C6_6 34.73(13)
Cr2_1 Cr1_1 N7_6 C8_6 31.56(13)
N7_3 Cr1_1 N7_6 C8_6 127.08(13)
N7_5 Cr1_1 N7_6 C8_6 -64.75(13)
Fe1_1 Cr1_1 N7_6 C8_6 -149.84(12)
Cr2_1 Cr1_1 N7_6 Cr1_2 179.5(2)
N7_3 Cr1_1 N7_6 Cr1_2 -84.9(2)
N7_5 Cr1_1 N7_6 Cr1_2 83.2(2)
Fe1_1 Cr1_1 N7_6 Cr1_2 -1.9(2)
N7_5 Cr1_2 N7_6 C6_6 126.07(13)
N7_4 Cr1_2 N7_6 C6_6 -155.7(3)
N7_3 Cr1_2 N7_6 C6_6 -60.42(13)
Cr2_2 Cr1_2 N7_6 C6_6 32.14(12)
Fe1_2 Cr1_2 N7_6 C6_6 -146.90(12)
N7_5 Cr1_2 N7_6 C8_6 -52.89(14)
N7_4 Cr1_2 N7_6 C8_6 25.4(5)
N7_3 Cr1_2 N7_6 C8_6 120.62(14)
Cr2_2 Cr1_2 N7_6 C8_6 -146.82(13)
Fe1_2 Cr1_2 N7_6 C8_6 34.14(13)
N7_5 Cr1_2 N7_6 Cr1_1 -87.8(2)
N7_4 Cr1_2 N7_6 Cr1_1 -9.5(4)
N7_3 Cr1_2 N7_6 Cr1_1 85.8(2)
Cr2_2 Cr1_2 N7_6 Cr1_1 178.3(2)
Fe1_2 Cr1_2 N7_6 Cr1_1 -0.7(2)
C6_6 N7_6 C8_6 N13_6 152.49(16)
Cr1_1 N7_6 C8_6 N13_6 -22.89(19)
Cr1_2 N7_6 C8_6 N13_6 -28.6(2)
C6_6 N7_6 C8_6 C9_6 -32.3(3)
Cr1_1 N7_6 C8_6 C9_6 152.31(14)
Cr1_2 N7_6 C8_6 C9_6 146.56(14)
N13_6 C8_6 C9_6 C10_6 -1.0(3)
N7_6 C8_6 C9_6 C10_6 -176.00(17)
C8_6 C9_6 C10_6 C11_6 0.5(3)
C9_6 C10_6 C11_6 C12_6 0.2(3)
C10_6 C11_6 C12_6 N13_6 -0.4(3)
C11_6 C12_6 N13_6 C8_6 -0.1(3)
C11_6 C12_6 N13_6 Cr2_1 173.90(13)
C11_6 C12_6 N13_6 Fe1_2 177.59(13)
N7_6 C8_6 N13_6 C12_6 176.28(16)
C9_6 C8_6 N13_6 C12_6 0.8(2)
N7_6 C8_6 N13_6 Cr2_1 1.80(19)
C9_6 C8_6 N13_6 Cr2_1 -173.64(13)
N7_6 C8_6 N13_6 Fe1_2 -1.2(2)
C9_6 C8_6 N13_6 Fe1_2 -176.60(12)
Cr1_1 Cr2_1 N13_6 C12_6 -156.30(14)
N13_3 Cr2_1 N13_6 C12_6 116.13(15)
N13_5 Cr2_1 N13_6 C12_6 -67.92(15)
Cl2 Cr2_1 N13_6 C12_6 23.78(14)
Cr1_1 Cr2_1 N13_6 C8_6 17.87(13)
N13_3 Cr2_1 N13_6 C8_6 -69.70(13)
N13_5 Cr2_1 N13_6 C8_6 106.25(13)
Cl2 Cr2_1 N13_6 C8_6 -162.05(12)
Cr1_1 Cr2_1 N13_6 Fe1_2 -176.8(2)
N13_3 Cr2_1 N13_6 Fe1_2 95.7(2)
N13_5 Cr2_1 N13_6 Fe1_2 -88.4(2)
Cl2 Cr2_1 N13_6 Fe1_2 3.32(18)
N13_4 Fe1_2 N13_6 C12_6 -164.72(17)
N13_3 Fe1_2 N13_6 C12_6 123.40(13)
N13_5 Fe1_2 N13_6 C12_6 -78.64(13)
Cl2 Fe1_2 N13_6 C12_6 22.52(13)
Cr1_2 Fe1_2 N13_6 C12_6 -158.49(13)
N13_4 Fe1_2 N13_6 C8_6 12.8(3)
N13_3 Fe1_2 N13_6 C8_6 -59.08(15)
N13_5 Fe1_2 N13_6 C8_6 98.89(14)
Cl2 Fe1_2 N13_6 C8_6 -159.95(13)
Cr1_2 Fe1_2 N13_6 C8_6 19.04(14)
N13_4 Fe1_2 N13_6 Cr2_1 -3.3(2)
N13_3 Fe1_2 N13_6 Cr2_1 -75.2(2)
N13_5 Fe1_2 N13_6 Cr2_1 82.7(2)
Cl2 Fe1_2 N13_6 Cr2_1 -176.1(2)
Cr1_2 Fe1_2 N13_6 Cr2_1 2.89(19)
